data_4319722
loop_
_publ_author_name
Evenson
'Peter K. Dorhout'

_publ_section_title
;
 Thiophosphate Phase Diagrams Developed in Conjunction with the Synthesis
 of the New Compounds KLaP2S6, K2La(P2S6)1/2(PS4), K3La(PS4)2,
 K4La0.67(PS4)2, K9-xLa1+x/3(PS4)4 (x = 0.5), K4Eu(PS4)2, and KEuPS4
;
_journal_name_full 'Inorganic Chemistry'
_journal_page_first 2884
_journal_page_last 2891
_journal_paper_doi 10.1021/ic000596r
_journal_volume 40
_journal_year 2001
_chemical_formula_sum 'K2 La P2 S7'
_chemical_formula_weight 503.47
_chemical_name_systematic
; 
 ? 
;
_space_group_IT_number 14
_symmetry_cell_setting monoclinic
_symmetry_space_group_name_Hall '-P 2yn'
_symmetry_space_group_name_H-M 'P 1 21/n 1'
_atom_sites_solution_hydrogens geom
_atom_sites_solution_primary direct
_atom_sites_solution_secondary difmap
_audit_creation_method SHELXL
_cell_angle_alpha 90.00
_cell_angle_beta 97.54(3)
_cell_angle_gamma 90.00
_cell_formula_units_Z 4
_cell_length_a 9.066(6)
_cell_length_b 6.793(3)
_cell_length_c 20.112(7)
_cell_measurement_temperature 169(2)
_cell_volume 1227.9(11)
_computing_cell_refinement 'Bruker SMART'
_computing_data_collection 'Bruker SMART'
_computing_data_reduction 'Bruker SAINT'
_computing_molecular_graphics 'Bruker SHELXTL'
_computing_publication_material 'Bruker SHELXTL'
_computing_structure_refinement 'SHELXL-93 (Sheldrick, 1993)'
_computing_structure_solution 'SHELXS-86 (Sheldrick, 1990)'
_diffrn_ambient_temperature 169(2)
_diffrn_measurement_device 'Bruker CCD'
_diffrn_measurement_method '\w scans'
_diffrn_radiation_monochromator graphite
_diffrn_radiation_source 'fine-focus sealed tube'
_diffrn_radiation_type MoK\a
_diffrn_radiation_wavelength 0.71073
_diffrn_reflns_av_R_equivalents 0.0796
_diffrn_reflns_av_sigmaI/netI 0.1066
_diffrn_reflns_limit_h_max 10
_diffrn_reflns_limit_h_min -11
_diffrn_reflns_limit_k_max 8
_diffrn_reflns_limit_k_min -9
_diffrn_reflns_limit_l_max 26
_diffrn_reflns_limit_l_min -25
_diffrn_reflns_number 7846
_diffrn_reflns_theta_max 28.37
_diffrn_reflns_theta_min 2.04
_exptl_absorpt_coefficient_mu 5.552
_exptl_absorpt_correction_type SADABS
_exptl_crystal_colour 'clear, color'
_exptl_crystal_density_diffrn 2.724
_exptl_crystal_description rod
_exptl_crystal_F_000 948
_exptl_crystal_size_max 0.01
_exptl_crystal_size_mid 0.03
_exptl_crystal_size_min 0.18
_refine_diff_density_max 1.353
_refine_diff_density_min -1.214
_refine_diff_density_rms 0.286
_refine_ls_extinction_method none
_refine_ls_goodness_of_fit_all 1.016
_refine_ls_goodness_of_fit_obs 1.031
_refine_ls_matrix_type full
_refine_ls_number_parameters 109
_refine_ls_number_reflns 2976
_refine_ls_number_restraints 0
_refine_ls_restrained_S_all 1.020
_refine_ls_restrained_S_obs 1.031
_refine_ls_R_factor_all 0.1036
_refine_ls_R_factor_obs 0.0493
_refine_ls_shift/esd_max 0.000
_refine_ls_shift/esd_mean 0.000
_refine_ls_structure_factor_coef Fsqd
_refine_ls_weighting_details 'w=1/[\s^2^(Fo^2^)+(0.0263P)^2^+0.0000P] where P=(Fo^2^+2Fc^2^)/3'
_refine_ls_weighting_scheme calc
_refine_ls_wR_factor_all 0.0956
_refine_ls_wR_factor_obs 0.0765
_reflns_number_observed 1901
_reflns_number_total 2978
_reflns_observed_criterion >2sigma(I)
_cod_data_source_file ic000596r_2.cif
_cod_data_source_block K2La(P2S6)1/2(PS4)
_cod_depositor_comments
;
The following automatic conversions were performed:

'_symmetry_cell_setting' value 'Monoclinic' changed to 'monoclinic'
according to the built-in table from CIF Core dictionary named
'cif_core.dic' version 2.4.1 from 2010-06-29.

Automatic conversion script
Id: cif_fix_values 1646 2011-03-28 12:23:43Z adriana 

The following automatic conversions were performed:

'_refine_ls_weighting_scheme' value 'calc
w=1/[\s^2^(Fo^2^)+(0.0263P)^2^+0.0000P] where P=(Fo^2^+2Fc^2^)/3' was
changed to 'calc'. New tag '_refine_ls_weighting_details' was
created. The value of the new tag was set to
'w=1/[\s^2^(Fo^2^)+(0.0263P)^2^+0.0000P] where P=(Fo^2^+2Fc^2^)/3'.

Automatic conversion script
Id: cif_fix_values 3143 2015-03-26 13:38:13Z robertas 
;
_cod_original_cell_volume 1227.9(10)
_cod_database_code 4319722

loop_
_symmetry_equiv_pos_as_xyz
'x, y, z'
'-x+1/2, y+1/2, -z+1/2'
'-x, -y, -z'
'x-1/2, -y-1/2, z-1/2'

loop_
_atom_site_aniso_label
_atom_site_aniso_U_11
_atom_site_aniso_U_22
_atom_site_aniso_U_33
_atom_site_aniso_U_23
_atom_site_aniso_U_13
_atom_site_aniso_U_12
La1 0.0126(2) 0.0140(3) 0.0091(2) 0.0005(2) 0.0017(2) -0.0009(2)
P1 0.0142(11) 0.0140(11) 0.0106(9) -0.0006(9) 0.0030(8) -0.0019(9)
P2 0.0147(11) 0.0101(11) 0.0112(9) -0.0002(9) 0.0024(8) -0.0005(9)
S1 0.0116(10) 0.0209(11) 0.0149(10) -0.0006(9) 0.0029(8) -0.0016(9)
S2 0.0140(11) 0.0152(11) 0.0136(10) 0.0021(8) 0.0020(8) -0.0010(8)
S3 0.0142(10) 0.0320(13) 0.0120(9) 0.0004(10) 0.0034(8) 0.0014(10)
S4 0.0264(14) 0.0141(11) 0.0188(12) -0.0038(9) 0.0022(10) 0.0009(9)
S5 0.0230(13) 0.0139(11) 0.0138(11) 0.0037(9) 0.0063(9) 0.0039(9)
S6 0.0198(13) 0.0114(10) 0.0140(11) -0.0017(8) 0.0037(9) -0.0025(9)
S7 0.0204(13) 0.0150(11) 0.0179(12) 0.0023(9) -0.0013(10) -0.0010(9)
K2 0.0191(10) 0.0348(12) 0.0336(11) -0.0061(10) 0.0072(8) -0.0053(10)
K1 0.0245(10) 0.0150(10) 0.0229(9) -0.0001(8) 0.0080(8) -0.0006(9)

loop_
_atom_site_label
_atom_site_type_symbol
_atom_site_fract_x
_atom_site_fract_y
_atom_site_fract_z
_atom_site_U_iso_or_equiv
_atom_site_thermal_displace_type
_atom_site_occupancy
_atom_site_calc_flag
_atom_site_refinement_flags
_atom_site_disorder_group
La1 La 0.31090(5) 0.97704(6) 0.15048(2) 0.01187(13) Uani 1 d . .
P1 P 0.0943(2) 0.5158(3) 0.16784(9) 0.0128(4) Uani 1 d . .
P2 P 0.5847(2) 1.0101(3) 0.04420(9) 0.0119(4) Uani 1 d . .
S1 S 0.2224(2) 0.9695(3) -0.00603(9) 0.0157(4) Uani 1 d . .
S2 S 0.3046(2) 0.5650(3) 0.21716(10) 0.0142(4) Uani 1 d . .
S3 S 0.5499(2) 0.9932(3) 0.26298(9) 0.0193(5) Uani 1 d . .
S4 S 0.0802(3) 1.2754(3) 0.10816(11) 0.0198(5) Uani 1 d . .
S5 S 0.5591(3) 0.7637(3) 0.09900(11) 0.0165(5) Uani 1 d . .
S6 S 0.5305(2) 1.2489(3) 0.09629(11) 0.0149(5) Uani 1 d . .
S7 S 0.0386(3) 0.7485(3) 0.10673(11) 0.0181(5) Uani 1 d . .
K2 K -0.1508(2) 1.0262(3) 0.19179(10) 0.0288(5) Uani 1 d . .
K1 K 0.7606(2) 0.5110(3) 0.00942(8) 0.0204(4) Uani 1 d . .

loop_
_atom_type_symbol
_atom_type_description
_atom_type_scat_dispersion_real
_atom_type_scat_dispersion_imag
_atom_type_scat_source
P P 0.1023 0.0942 'International Tables Vol C Tables 4.2.6.8 and 6.1.1.4'
S S 0.1246 0.1234 'International Tables Vol C Tables 4.2.6.8 and 6.1.1.4'
K K 0.2009 0.2494 'International Tables Vol C Tables 4.2.6.8 and 6.1.1.4'
La La -0.2871 2.4523 'International Tables Vol C Tables 4.2.6.8 and 6.1.1.4'

loop_
_geom_angle_atom_site_label_1
_geom_angle_atom_site_label_2
_geom_angle_atom_site_label_3
_geom_angle
_geom_angle_site_symmetry_1
_geom_angle_site_symmetry_3
_geom_angle_publ_flag
S3 La1 S7 139.19(6) . . ?
S3 La1 S4 128.46(7) . . ?
S7 La1 S4 75.06(7) . . ?
S3 La1 S5 76.70(7) . . ?
S7 La1 S5 106.34(7) . . ?
S4 La1 S5 140.60(6) . . ?
S3 La1 S6 78.45(7) . . ?
S7 La1 S6 141.16(6) . . ?
S4 La1 S6 87.25(7) . . ?
S5 La1 S6 66.91(6) . . ?
S3 La1 S2 67.72(7) . 2 ?
S7 La1 S2 89.64(7) . 2 ?
S4 La1 S2 78.79(6) . 2 ?
S5 La1 S2 139.70(6) . 2 ?
S6 La1 S2 120.92(6) . 2 ?
S3 La1 S2 75.72(6) . . ?
S7 La1 S2 65.97(6) . . ?
S4 La1 S2 133.58(6) . . ?
S5 La1 S2 76.64(6) . . ?
S6 La1 S2 139.15(6) . . ?
S2 La1 S2 76.80(4) 2 . ?
S3 La1 S1 147.28(6) . . ?
S7 La1 S1 66.39(6) . . ?
S4 La1 S1 69.22(6) . . ?
S5 La1 S1 75.45(6) . . ?
S6 La1 S1 75.08(6) . . ?
S2 La1 S1 143.74(6) 2 . ?
S2 La1 S1 113.61(6) . . ?
S3 La1 K2 118.66(6) . . ?
S7 La1 K2 46.74(6) . . ?
S4 La1 K2 49.12(6) . . ?
S5 La1 K2 152.55(5) . . ?
S6 La1 K2 135.41(5) . . ?
S2 La1 K2 51.18(5) 2 . ?
S2 La1 K2 85.11(5) . . ?
S1 La1 K2 93.81(5) . . ?
S3 La1 K1 126.15(5) . 3_665 ?
S7 La1 K1 51.49(5) . 3_665 ?
S4 La1 K1 105.24(6) . 3_665 ?
S5 La1 K1 56.62(5) . 3_665 ?
S6 La1 K1 103.13(5) . 3_665 ?
S2 La1 K1 135.95(5) 2 3_665 ?
S2 La1 K1 69.15(5) . 3_665 ?
S1 La1 K1 45.19(5) . 3_665 ?
K2 La1 K1 97.85(4) . 3_665 ?
S4 P1 S7 106.21(12) 1_545 . ?
S4 P1 S3 110.40(13) 1_545 2_545 ?
S7 P1 S3 110.04(13) . 2_545 ?
S4 P1 S2 113.57(13) 1_545 . ?
S7 P1 S2 107.89(12) . . ?
S3 P1 S2 108.67(12) 2_545 . ?
S1 P2 S6 115.18(13) 3_675 . ?
S1 P2 S5 115.57(13) 3_675 . ?
S6 P2 S5 109.03(12) . . ?
S1 P2 P2 104.27(14) 3_675 3_675 ?
S6 P2 P2 106.12(15) . 3_675 ?
S5 P2 P2 105.67(15) . 3_675 ?
S1 P2 K2 77.96(9) 3_675 1_655 ?
S6 P2 K2 74.16(9) . 1_655 ?
S5 P2 K2 71.70(9) . 1_655 ?
P2 P2 K2 177.19(14) 3_675 1_655 ?
S1 P2 K1 65.69(8) 3_675 . ?
S6 P2 K1 158.96(10) . . ?
S5 P2 K1 56.85(8) . . ?
P2 P2 K1 93.45(11) 3_675 . ?
K2 P2 K1 85.91(6) 1_655 . ?
S1 P2 K1 57.83(8) 3_675 1_565 ?
S6 P2 K1 61.45(9) . 1_565 ?
S5 P2 K1 154.51(11) . 1_565 ?
P2 P2 K1 99.79(11) 3_675 1_565 ?
K2 P2 K1 82.82(6) 1_655 1_565 ?
K1 P2 K1 123.52(8) . 1_565 ?
P2 S1 La1 105.16(10) 3_675 . ?
P2 S1 K1 90.89(9) 3_675 3_665 ?
La1 S1 K1 91.76(6) . 3_665 ?
P2 S1 K1 83.18(9) 3_675 3_675 ?
La1 S1 K1 89.83(6) . 3_675 ?
K1 S1 K1 174.06(9) 3_665 3_675 ?
P2 S1 K2 70.10(8) 3_675 3_575 ?
La1 S1 K2 175.15(7) . 3_575 ?
K1 S1 K2 89.39(6) 3_665 3_575 ?
K1 S1 K2 88.56(6) 3_675 3_575 ?
P1 S2 La1 89.21(9) . 2_545 ?
P1 S2 La1 90.38(9) . . ?
La1 S2 La1 125.59(7) 2_545 . ?
P1 S2 K2 165.90(11) . 2_545 ?
La1 S2 K2 85.05(7) 2_545 2_545 ?
La1 S2 K2 103.44(7) . 2_545 ?
P1 S3 La1 93.14(10) 2 . ?
P1 S3 K2 161.33(11) 2 1_655 ?
La1 S3 K2 103.85(7) . 1_655 ?
P1 S3 K2 93.57(10) 2 2_545 ?
La1 S3 K2 108.61(8) . 2_545 ?
K2 S3 K2 88.34(7) 1_655 2_545 ?
P1 S4 La1 113.31(11) 1_565 . ?
P1 S4 K1 94.08(10) 1_565 3_675 ?
La1 S4 K1 98.62(8) . 3_675 ?
P1 S4 K2 96.10(10) 1_565 . ?
La1 S4 K2 88.52(8) . . ?
K1 S4 K2 164.10(9) 3_675 . ?
P1 S4 K1 87.29(10) 1_565 1_465 ?
La1 S4 K1 159.40(8) . 1_465 ?
K1 S4 K1 78.83(7) 3_675 1_465 ?
K2 S4 K1 89.48(8) . 1_465 ?
P2 S5 La1 86.16(9) . . ?
P2 S5 K1 91.27(10) . . ?
La1 S5 K1 164.59(9) . . ?
P2 S5 K2 74.87(9) . 1_655 ?
La1 S5 K2 96.65(8) . 1_655 ?
K1 S5 K2 97.34(8) . 1_655 ?
P2 S6 La1 85.01(9) . . ?
P2 S6 K1 86.94(10) . 1_565 ?
La1 S6 K1 169.83(8) . 1_565 ?
P2 S6 K1 105.61(10) . 3_675 ?
La1 S6 K1 91.35(7) . 3_675 ?
K1 S6 K1 84.83(7) 1_565 3_675 ?
P2 S6 K2 72.92(9) . 1_655 ?
La1 S6 K2 94.10(7) . 1_655 ?
K1 S6 K2 89.45(8) 1_565 1_655 ?
K1 S6 K2 174.18(8) 3_675 1_655 ?
P1 S7 La1 95.60(10) . . ?
P1 S7 K2 104.15(11) . . ?
La1 S7 K2 90.98(8) . . ?
P1 S7 K1 94.94(10) . 1_455 ?
La1 S7 K1 162.18(8) . 1_455 ?
K2 S7 K1 100.32(9) . 1_455 ?
P1 S7 K1 84.54(9) . 3_665 ?
La1 S7 K1 88.67(7) . 3_665 ?
K2 S7 K1 171.29(8) . 3_665 ?
K1 S7 K1 78.08(7) 1_455 3_665 ?
S7 K2 S3 137.44(9) . 1_455 ?
S7 K2 S4 67.06(7) . . ?
S3 K2 S4 151.77(9) 1_455 . ?
S7 K2 S3 123.41(8) . 2 ?
S3 K2 S3 99.11(7) 1_455 2 ?
S4 K2 S3 59.52(6) . 2 ?
S7 K2 S2 79.21(8) . 2 ?
S3 K2 S2 122.04(8) 1_455 2 ?
S4 K2 S2 68.72(7) . 2 ?
S3 K2 S2 65.74(6) 2 2 ?
S7 K2 S5 80.39(8) . 1_455 ?
S3 K2 S5 65.58(7) 1_455 1_455 ?
S4 K2 S5 117.97(8) . 1_455 ?
S3 K2 S5 140.84(8) 2 1_455 ?
S2 K2 S5 153.29(8) 2 1_455 ?
S7 K2 P2 83.46(7) . 1_455 ?
S3 K2 P2 81.66(7) 1_455 1_455 ?
S4 K2 P2 89.65(8) . 1_455 ?
S3 K2 P2 112.35(7) 2 1_455 ?
S2 K2 P2 156.26(7) 2 1_455 ?
S5 K2 P2 33.43(5) 1_455 1_455 ?
S7 K2 S6 114.47(8) . 1_455 ?
S3 K2 S6 66.62(7) 1_455 1_455 ?
S4 K2 S6 91.78(8) . 1_455 ?
S3 K2 S6 85.36(7) 2 1_455 ?
S2 K2 S6 150.41(8) 2 1_455 ?
S5 K2 S6 55.55(6) 1_455 1_455 ?
P2 K2 S6 32.91(5) 1_455 1_455 ?
S7 K2 S1 60.03(6) . 3_575 ?
S3 K2 S1 113.59(8) 1_455 3_575 ?
S4 K2 S1 61.55(6) . 3_575 ?
S3 K2 S1 105.55(7) 2 3_575 ?
S2 K2 S1 124.36(7) 2 3_575 ?
S5 K2 S1 56.47(6) 1_455 3_575 ?
P2 K2 S1 31.93(5) 1_455 3_575 ?
S6 K2 S1 55.59(6) 1_455 3_575 ?
S7 K2 La1 42.28(5) . . ?
S3 K2 La1 162.66(7) 1_455 . ?
S4 K2 La1 42.36(5) . . ?
S3 K2 La1 83.76(5) 2 . ?
S2 K2 La1 43.76(5) 2 . ?
S5 K2 La1 121.90(7) 1_455 . ?
P2 K2 La1 113.23(6) 1_455 . ?
S6 K2 La1 130.72(7) 1_455 . ?
S1 K2 La1 81.66(5) 3_575 . ?
S7 K2 K2 96.30(6) . 2_445 ?
S3 K2 K2 47.21(6) 1_455 2_445 ?
S4 K2 K2 160.98(8) . 2_445 ?
S3 K2 K2 131.34(8) 2 2_445 ?
S2 K2 K2 100.12(8) 2 2_445 ?
S5 K2 K2 65.25(6) 1_455 2_445 ?
P2 K2 K2 97.79(7) 1_455 2_445 ?
S6 K2 K2 103.99(8) 1_455 2_445 ?
S1 K2 K2 119.22(7) 3_575 2_445 ?
La1 K2 K2 118.98(6) . 2_445 ?
S7 K2 K2 167.84(7) . 2_455 ?
S3 K2 K2 54.72(7) 1_455 2_455 ?
S4 K2 K2 101.27(6) . 2_455 ?
S3 K2 K2 44.45(4) 2 2_455 ?
S2 K2 K2 93.59(7) 2 2_455 ?
S5 K2 K2 109.20(8) 1_455 2_455 ?
P2 K2 K2 100.40(7) 1_455 2_455 ?
S6 K2 K2 67.77(6) 1_455 2_455 ?
S1 K2 K2 118.45(7) 3_575 2_455 ?
La1 K2 K2 126.61(6) . 2_455 ?
K2 K2 K2 94.61(7) 2_445 2_455 ?
S5 K1 S4 120.29(8) . 3_675 ?
S5 K1 S1 125.10(7) . 3_665 ?
S4 K1 S1 113.71(7) 3_675 3_665 ?
S5 K1 S7 81.77(8) . 1_655 ?
S4 K1 S7 80.84(7) 3_675 1_655 ?
S1 K1 S7 117.00(7) 3_665 1_655 ?
S5 K1 S6 63.90(6) . 1_545 ?
S4 K1 S6 164.74(8) 3_675 1_545 ?
S1 K1 S6 61.38(6) 3_665 1_545 ?
S7 K1 S6 114.39(8) 1_655 1_545 ?
S5 K1 S1 60.54(6) . 3_675 ?
S4 K1 S1 61.18(6) 3_675 3_675 ?
S1 K1 S1 174.06(9) 3_665 3_675 ?
S7 K1 S1 60.32(6) 1_655 3_675 ?
S6 K1 S1 124.38(7) 1_545 3_675 ?
S5 K1 S6 70.10(7) . 3_675 ?
S4 K1 S6 74.19(7) 3_675 3_675 ?
S1 K1 S6 118.57(7) 3_665 3_675 ?
S7 K1 S6 124.29(7) 1_655 3_675 ?
S6 K1 S6 95.17(7) 1_545 3_675 ?
S1 K1 S6 63.99(6) 3_675 3_675 ?
S5 K1 S7 173.66(8) . 3_665 ?
S4 K1 S7 55.92(6) 3_675 3_665 ?
S1 K1 S7 57.93(5) 3_665 3_665 ?
S7 K1 S7 101.92(7) 1_655 3_665 ?
S6 K1 S7 118.27(7) 1_545 3_665 ?
S1 K1 S7 116.68(6) 3_675 3_665 ?
S6 K1 S7 103.58(7) 3_675 3_665 ?
S5 K1 S4 113.33(7) . 1_645 ?
S4 K1 S4 101.17(7) 3_675 1_645 ?
S1 K1 S4 62.52(6) 3_665 1_645 ?
S7 K1 S4 54.49(6) 1_655 1_645 ?
S6 K1 S4 89.29(7) 1_545 1_645 ?
S1 K1 S4 114.46(7) 3_675 1_645 ?
S6 K1 S4 175.32(7) 3_675 1_645 ?
S7 K1 S4 72.94(6) 3_665 1_645 ?
S5 K1 P2 31.88(5) . . ?
S4 K1 P2 88.47(7) 3_675 . ?
S1 K1 P2 154.80(7) 3_665 . ?
S7 K1 P2 76.72(7) 1_655 . ?
S6 K1 P2 94.07(7) 1_545 . ?
S1 K1 P2 31.13(5) 3_675 . ?
S6 K1 P2 54.03(5) 3_675 . ?
S7 K1 P2 143.60(6) 3_665 . ?
S4 K1 P2 127.16(6) 1_645 . ?
S5 K1 P2 95.17(7) . 1_545 ?
S4 K1 P2 139.02(7) 3_675 1_545 ?
S1 K1 P2 31.28(5) 3_665 1_545 ?
S7 K1 P2 127.48(7) 1_655 1_545 ?
S6 K1 P2 31.61(5) 1_545 1_545 ?
S1 K1 P2 154.66(7) 3_675 1_545 ?
S6 K1 P2 102.73(7) 3_675 1_545 ?
S7 K1 P2 86.69(6) 3_665 1_545 ?
S4 K1 P2 80.37(6) 1_645 1_545 ?
P2 K1 P2 123.52(8) . 1_545 ?
S5 K1 K1 134.63(8) . 3_765 ?
S4 K1 K1 54.51(6) 3_675 3_765 ?
S1 K1 K1 85.12(6) 3_665 3_765 ?
S7 K1 K1 53.13(6) 1_655 3_765 ?
S6 K1 K1 134.81(8) 1_545 3_765 ?
S1 K1 K1 89.22(6) 3_675 3_765 ?
S6 K1 K1 128.70(8) 3_675 3_765 ?
S7 K1 K1 48.79(5) 3_665 3_765 ?
S4 K1 K1 46.65(5) 1_645 3_765 ?
P2 K1 K1 118.79(7) . 3_765 ?
P2 K1 K1 114.88(7) 1_545 3_765 ?

loop_
_geom_bond_atom_site_label_1
_geom_bond_atom_site_label_2
_geom_bond_distance
_geom_bond_site_symmetry_2
_geom_bond_publ_flag
La1 S3 2.922(2) . ?
La1 S7 2.951(3) . ?
La1 S4 2.956(2) . ?
La1 S5 2.974(2) . ?
La1 S6 3.022(2) . ?
La1 S2 3.045(2) 2 ?
La1 S2 3.107(2) . ?
La1 S1 3.145(2) . ?
La1 K2 4.386(3) . ?
La1 K1 4.605(2) 3_665 ?
P1 S4 2.021(3) 1_545 ?
P1 S7 2.025(3) . ?
P1 S3 2.036(3) 2_545 ?
P1 S2 2.058(3) . ?
P2 S1 2.005(3) 3_675 ?
P2 S6 2.026(3) . ?
P2 S5 2.034(3) . ?
P2 P2 2.195(4) 3_675 ?
P2 K2 3.564(3) 1_655 ?
P2 K1 3.850(3) . ?
P2 K1 3.861(3) 1_565 ?
S1 P2 2.005(3) 3_675 ?
S1 K1 3.268(3) 3_665 ?
S1 K1 3.534(3) 3_675 ?
S1 K2 3.707(3) 3_575 ?
S2 La1 3.045(2) 2_545 ?
S2 K2 3.430(3) 2_545 ?
S3 P1 2.036(3) 2 ?
S3 K2 3.238(3) 1_655 ?
S3 K2 3.393(3) 2_545 ?
S4 P1 2.021(3) 1_565 ?
S4 K1 3.268(3) 3_675 ?
S4 K2 3.317(3) . ?
S4 K1 3.659(3) 1_465 ?
S5 K1 3.224(3) . ?
S5 K2 3.505(3) 1_655 ?
S6 K1 3.396(3) 1_565 ?
S6 K1 3.560(3) 3_675 ?
S6 K2 3.587(3) 1_655 ?
S7 K2 3.195(3) . ?
S7 K1 3.390(3) 1_455 ?
S7 K1 3.604(3) 3_665 ?
K2 S3 3.238(3) 1_455 ?
K2 S3 3.393(3) 2 ?
K2 S2 3.430(3) 2 ?
K2 S5 3.506(3) 1_455 ?
K2 P2 3.564(3) 1_455 ?
K2 S6 3.587(3) 1_455 ?
K2 S1 3.707(3) 3_575 ?
K2 K2 4.621(3) 2_445 ?
K2 K2 4.621(3) 2_455 ?
K1 S4 3.268(3) 3_675 ?
K1 S1 3.268(3) 3_665 ?
K1 S7 3.390(3) 1_655 ?
K1 S6 3.396(3) 1_545 ?
K1 S1 3.534(3) 3_675 ?
K1 S6 3.560(3) 3_675 ?
K1 S7 3.604(3) 3_665 ?
K1 S4 3.659(3) 1_645 ?
K1 P2 3.861(3) 1_545 ?
K1 K1 4.408(4) 3_765 ?
